data_7103195
loop_
_publ_author_name
'Chippindale, Ann M'
'Head, Laura E'
'Hibble, Simon J'

_publ_section_title
;
 Simple linear asymmetrical complexes of silver(I): NC-Ag-NH3 and
 Br-Ag-NH3.
;
_journal_issue 26
_journal_name_full 'Chemical communications (Cambridge, England)'
_journal_page_first 3010
_journal_page_last 3012
_journal_paper_doi 10.1039/b803500h
_journal_year 2008
_chemical_compound_source
;
?
;
_chemical_formula_moiety ' Ag Br H3 N'
_chemical_formula_sum 'Ag Br H3 N'
_chemical_formula_weight 204.80
_chemical_name_systematic
;
Ag(Br)(NH3)
;
_space_group_IT_number 11
_symmetry_cell_setting monoclinic
_symmetry_space_group_name_Hall '-P 2yb'
_symmetry_space_group_name_H-M 'P 1 21/m 1'
_atom_sites_solution_hydrogens geom
_atom_sites_solution_primary direct
_audit_creation_date 08-31-01
_audit_creation_method CRYSTALS_ver_12-03-99
_cell_angle_alpha 90
_cell_angle_beta 97.553(5)
_cell_angle_gamma 90
_cell_formula_units_Z 2
_cell_length_a 4.1931(3)
_cell_length_b 5.8730(3)
_cell_length_c 6.7570(4)
_cell_measurement_reflns_used 1400
_cell_measurement_temperature 100
_cell_measurement_theta_max 32
_cell_measurement_theta_min 5
_cell_volume 164.955(18)
_computing_cell_refinement
;
CrysAlisPro
;
_computing_data_collection
;
CrysAlisPro, (Oxford Diffraction, 2006)
;
_computing_data_reduction
;
CrysAlisPro
;
_computing_molecular_graphics
;
CAMERON (Watkin et al 1996)
;
_computing_publication_material
;
CRYSTALS (Watkin et al 2001)
;
_computing_structure_refinement
;
CRYSTALS (Watkin et al 2001)
;
_computing_structure_solution
;
SIR92 (Altomare et al, 1994)
;
_diffrn_ambient_temperature 100(1)
_diffrn_measured_fraction_theta_full 0.996
_diffrn_measured_fraction_theta_max 0.910
_diffrn_measurement_device_type
;
Oxford Diffraction Gemini S Ultra
;
_diffrn_measurement_method \w/2\q
_diffrn_radiation_monochromator graphite
_diffrn_radiation_type 'Mo K\a'
_diffrn_radiation_wavelength 0.71073
_diffrn_reflns_av_R_equivalents 0.022
_diffrn_reflns_limit_h_max 5
_diffrn_reflns_limit_h_min -5
_diffrn_reflns_limit_k_max 8
_diffrn_reflns_limit_k_min -8
_diffrn_reflns_limit_l_max 9
_diffrn_reflns_limit_l_min -9
_diffrn_reflns_number 1409
_diffrn_reflns_theta_full 30.006
_diffrn_reflns_theta_max 32.092
_diffrn_reflns_theta_min 4.616
_diffrn_standards_decay_% 0.00
_diffrn_standards_interval_count 0
_diffrn_standards_interval_time 0
_diffrn_standards_number 0
_exptl_absorpt_coefficient_mu 17.922
_exptl_absorpt_correction_T_max 0.59
_exptl_absorpt_correction_T_min 0.14
_exptl_absorpt_correction_type multi-scan
_exptl_absorpt_process_details
;
ABSPACK; (Oxford Diffraction, 2006)
;
_exptl_crystal_colour ' colourless '
_exptl_crystal_density_diffrn 4.123
_exptl_crystal_description ' plate '
_exptl_crystal_F_000 184.000
_exptl_crystal_size_max 0.13
_exptl_crystal_size_mid 0.10
_exptl_crystal_size_min 0.03
_refine_diff_density_max 1.03
_refine_diff_density_min -2.45
_refine_ls_extinction_method None
_refine_ls_goodness_of_fit_ref 0.8882
_refine_ls_hydrogen_treatment mixed
_refine_ls_matrix_type full
_refine_ls_number_parameters 24
_refine_ls_number_reflns 464
_refine_ls_R_factor_all 0.0317
_refine_ls_R_factor_gt 0.0264
_refine_ls_shift/su_max 0.009306
_refine_ls_structure_factor_coef F
_refine_ls_weighting_details
;
Method = Prince modified Chebychev polynomial, (Watkin, 1994)
W = [weight] * [1-(deltaF/6*sigmaF)^2]^2

30.4 -26.9 22.3
;
_refine_ls_weighting_scheme calc
_refine_ls_wR_factor_all 0.0295
_refine_ls_wR_factor_gt 0.0295
_refine_ls_wR_factor_ref 0.0295
_reflns_limit_h_max 5
_reflns_limit_h_min -5
_reflns_limit_k_max 8
_reflns_limit_k_min 0
_reflns_limit_l_max 9
_reflns_limit_l_min 0
_reflns_number_gt 464
_reflns_number_total 575
_reflns_threshold_expression I>3.00u(I)
_cod_data_source_file b803500h.txt
_cod_data_source_block CRYSTALS3_cif
_cod_depositor_comments
;
The following automatic conversions were performed:
'_symmetry_cell_setting' value 'Monoclinic' changed to 'monoclinic'
according to '/home/saulius/struct/CIF-dictionaries/cif_core.dic'
dictionary named 'cif_core.dic' version 2.4.1 from 2010-06-29.

Automatic conversion script
Id: cif_fix_enum 1527 2010-12-29 10:47:43Z saulius 
;
_cod_original_sg_symbol_H-M 'P 1 21/m 1 '
_cod_original_formula_sum ' Ag Br H3 N '
_cod_database_code 7103195

loop_
_symmetry_equiv_pos_as_xyz
x,y,z
-x,-y,-z
-x,y+1/2,-z
x,-y+1/2,z

loop_
_atom_site_label
_atom_site_type_symbol
_atom_site_fract_x
_atom_site_fract_y
_atom_site_fract_z
_atom_site_U_iso_or_equiv
_atom_site_occupancy
_atom_site_adp_type
_atom_site_attached_hydrogens
Ag1 Ag 0.66743(9) 0.2500 0.03322(5) 0.0168 1.0000 Uani .
Br1 Br 1.0431(1) 0.2500 -0.23183(7) 0.0116 1.0000 Uani .
N1 N 0.4612(11) 0.2500 0.3150(7) 0.0154 1.0000 Uani .
H1 H 0.605(16) 0.2500 0.416(9) 0.0500 1.0000 Uiso .
H2 H 0.356(13) 0.374(6) 0.314(8) 0.0500 1.0000 Uiso .

loop_
_atom_site_aniso_label
_atom_site_aniso_U_11
_atom_site_aniso_U_22
_atom_site_aniso_U_33
_atom_site_aniso_U_23
_atom_site_aniso_U_13
_atom_site_aniso_U_12
Ag1 0.0175(2) 0.0193(2) 0.0144(2) 0.0000 0.00478(13) 0.0000
Br1 0.0098(2) 0.0126(2) 0.0121(2) 0.0000 0.00043(15) 0.0000
N1 0.0146(18) 0.0148(18) 0.0154(19) 0.0000 -0.0031(14) 0.0000

loop_
_atom_type_symbol
_atom_type_scat_dispersion_real
_atom_type_scat_dispersion_imag
_atom_type_scat_Cromer_Mann_a1
_atom_type_scat_Cromer_Mann_b1
_atom_type_scat_Cromer_Mann_a2
_atom_type_scat_Cromer_Mann_b2
_atom_type_scat_Cromer_Mann_a3
_atom_type_scat_Cromer_Mann_b3
_atom_type_scat_Cromer_Mann_a4
_atom_type_scat_Cromer_Mann_b4
_atom_type_scat_Cromer_Mann_c
_atom_type_scat_source
'H ' 0.0000 0.0000 0.4930 10.5109 0.3229 26.1257 0.1402 3.1424 0.0408 57.7998 0.0030 International_Tables_Vol_IV_Table_2.2B
'N ' 0.0061 0.0033 12.2126 0.0057 3.1322 9.8933 2.0125 28.9975 1.1663 0.5826 -11.5290 International_Tables_Vol_IV_Table_2.2B
'Br ' -0.2901 2.4595 17.1789 2.1723 5.2358 16.5796 5.6377 0.2609 3.9851 41.4328 2.9557 International_Tables_Vol_IV_Table_2.2B
'Ag ' -0.8971 1.1015 19.2808 0.6446 16.6885 7.4726 4.8045 24.6605 1.0463 99.8156 5.1790 International_Tables_Vol_IV_Table_2.2B

loop_
_geom_angle_atom_site_label_1
_geom_angle_site_symmetry_1
_geom_angle_atom_site_label_2
_geom_angle_site_symmetry_2
_geom_angle_atom_site_label_3
_geom_angle_site_symmetry_3
_geom_angle
_geom_angle_publ_flag
Br1 . Ag1 . N1 . 165.01(12) yes
Ag1 . N1 . H1 . 112.4(64) no
Ag1 . N1 . H2 . 105.1(43) no
H1 . N1 . H2 . 108.4(29) no
Ag1 . N1 . H2 4_555 105.1(43) no
H1 . N1 . H2 4_555 108.4(29) no
H2 . N1 . H2 4_555 117.5(88) no

loop_
_geom_bond_atom_site_label_1
_geom_bond_site_symmetry_1
_geom_bond_atom_site_label_2
_geom_bond_site_symmetry_2
_geom_bond_distance
_geom_bond_publ_flag
Ag1 . Ag1 2_655 3.2604(3) yes
Ag1 . Br1 1_455 2.9714(5) yes
Ag1 . Br1 . 2.5358(5) yes
Ag1 . N1 . 2.192(5) yes
N1 . H1 . 0.85(6) no
N1 . H2 . 0.85(4) no
N1 . H2 4_555 0.85(4) no
